data_2105548
loop_
_publ_author_name
'Corker, D. L.'
'Glazer, A. M.'
'Kaminsky, W.'
'Whatmore, R. W.'
'Dec, J.'
'Roleder, K.'

_publ_section_title
;
 Investigation into the Crystal Structure of the Perovskite Lead Hafnate,
 PbHfO~3~
;
_journal_issue 1
_journal_name_full 'Acta Crystallographica Section B'
_journal_page_first 18
_journal_page_last 28
_journal_paper_doi 10.1107/S0108768197009208
_journal_volume 54
_journal_year 1998
_chemical_formula_sum 'Hf O3 Pb'
_chemical_formula_weight 433.68
_symmetry_cell_setting orthorhombic
_symmetry_space_group_name_Hall '-P 2 2ab'
_symmetry_space_group_name_H-M 'P b a m'
_atom_type_scat_source IntTabIV
_cell_angle_alpha 90.0
_cell_angle_beta 90.0
_cell_angle_gamma 90.0
_cell_formula_units_Z 8
_cell_length_a 5.8560(10)
_cell_length_b 11.729(3)
_cell_length_c 8.212(2)
_cell_measurement_reflns_used 20
_cell_measurement_temperature 100
_cell_measurement_theta_max 12.25
_cell_measurement_theta_min 9.75
_cell_volume 564.0(2)
_diffrn_measurement_device 'Stoe Stadi-4'
_diffrn_measurement_method \w-2\q
_diffrn_radiation_type MoK\a
_diffrn_radiation_wavelength 0.71069
_diffrn_reflns_av_R_equivalents 0.1046
_diffrn_reflns_limit_h_max 9
_diffrn_reflns_limit_h_min -9
_diffrn_reflns_limit_k_max 18
_diffrn_reflns_limit_k_min -18
_diffrn_reflns_limit_l_max 12
_diffrn_reflns_limit_l_min -12
_diffrn_reflns_number 4065
_diffrn_reflns_theta_max 34
_diffrn_standards_decay_% 3
_diffrn_standards_interval_time 90
_diffrn_standards_number 3
_exptl_absorpt_coefficient_mu 97.16
_exptl_absorpt_correction_T_max 0.1433
_exptl_absorpt_correction_T_min 0.0846
_exptl_absorpt_correction_type sphere
_exptl_crystal_colour grey
_exptl_crystal_density_diffrn 10.21
_exptl_crystal_description irregular
_exptl_crystal_size_max 0.035
_exptl_crystal_size_mid 0.03
_exptl_crystal_size_min 0.03
_refine_diff_density_max 3.4
_refine_diff_density_min -4.1
_refine_ls_extinction_coef 8.7(6)
_refine_ls_extinction_method 'Larson (1970)'
_refine_ls_goodness_of_fit_obs 1.07
_refine_ls_number_parameters 33
_refine_ls_number_reflns 439
_refine_ls_R_factor_obs 0.0383
_refine_ls_shift/esd_max 0.0001
_refine_ls_structure_factor_coef F
_refine_ls_weighting_scheme 'Tukey & Prince, three parameters: 19.9, -20.1, 15.0'
_refine_ls_wR_factor_obs 0.0447
_reflns_number_observed 439
_reflns_number_total 942
_reflns_observed_criterion I>2\s(I)
_cod_data_source_file bm0011.cif
_cod_data_source_block bm0011a
_cod_original_cell_volume 564.04
_cod_original_formula_sum 'Pb1 Hf1 O3'
_cod_database_code 2105548

loop_
_atom_site_label
_atom_site_fract_x
_atom_site_fract_y
_atom_site_fract_z
_atom_site_U_iso_or_equiv
Pb(1) .6985(2) .12986(8) .0 .0025(4)
Pb(2) .7146(2) .12380(10) .5 .0018(5)
Hf(1) .24284(8) .1237(2) .2527(8) .0004(3)
O(1) .297(4) .095(2) .0 .0040(10)
O(2) .272(4) .150(3) .5 .0040(10)
O(3) .033(3) .2600(10) .224(2) .0040(10)
O(4) .0 .5 .300(4) .0040(10)
O(5) .0 .0 .281(3) .0040(10)
